data_7238890
loop_
_publ_author_name
'Nandajan, Paramjyothi C.'
'Neelakandan, Prakash P.'
'Ramaiah, Danaboyina'

_publ_section_title
;
 Interplay of monomer, intra- and intermolecular excimer fluorescence in
 cyclophanes and selective recognition of methanol vapours
;
_journal_issue 16
_journal_name_full 'RSC Advances'
_journal_page_first 5624
_journal_paper_doi 10.1039/c3ra21678k
_journal_volume 3
_journal_year 2013
_chemical_formula_sum 'C60 H58 Br2 N8 O3'
_chemical_formula_weight 1098.96
_space_group_IT_number 4
_space_group_name_Hall 'P 2yb'
_space_group_name_H-M_alt 'P 1 21 1'
_symmetry_cell_setting monoclinic
_symmetry_space_group_name_H-M 'P 1 21 1'
_atom_sites_solution_hydrogens geom
_atom_sites_solution_primary direct
_atom_sites_solution_secondary difmap
_audit_creation_method SHELXL-97
_cell_angle_alpha 90.00
_cell_angle_beta 100.491(2)
_cell_angle_gamma 90.00
_cell_formula_units_Z 2
_cell_length_a 10.3953(4)
_cell_length_b 17.2537(6)
_cell_length_c 16.1405(6)
_cell_measurement_reflns_used 6426
_cell_measurement_temperature 293(2)
_cell_measurement_theta_max 21.0
_cell_measurement_theta_min 2.35
_cell_volume 2846.53(18)
_computing_cell_refinement 'APEX2/SAINT (Bruker, 2004)'
_computing_data_collection 'APEX2 (Bruker, 2004)'
_computing_data_reduction 'SAINT/XPREP (Bruker, 2004)'
_computing_molecular_graphics 'ORTEP3 (Farrugia, 1997) and Mercury (Bruno et al., 2002)'
_computing_publication_material 'SHELXL-97 (Sheldrick, 1997)'
_computing_structure_refinement 'SHELXL-97 (Sheldrick, 1997)'
_computing_structure_solution 'SIR92 (Altornare et al., 1993)'
_diffrn_ambient_temperature 293(2)
_diffrn_measured_fraction_theta_full 1.000
_diffrn_measured_fraction_theta_max 1.000
_diffrn_measurement_device_type 'Bruker axs kappa apex2 CCD Diffractometer'
_diffrn_measurement_method '\w and \f scan'
_diffrn_radiation_monochromator graphite
_diffrn_radiation_source 'fine-focus sealed tube'
_diffrn_radiation_type MoK\a
_diffrn_radiation_wavelength 0.71073
_diffrn_reflns_av_R_equivalents 0.0380
_diffrn_reflns_av_sigmaI/netI 0.0693
_diffrn_reflns_limit_h_max 12
_diffrn_reflns_limit_h_min -12
_diffrn_reflns_limit_k_max 20
_diffrn_reflns_limit_k_min -20
_diffrn_reflns_limit_l_max 19
_diffrn_reflns_limit_l_min -19
_diffrn_reflns_number 25966
_diffrn_reflns_theta_full 25.00
_diffrn_reflns_theta_max 25.00
_diffrn_reflns_theta_min 1.28
_diffrn_standards_decay_% 0
_exptl_absorpt_coefficient_mu 1.474
_exptl_absorpt_correction_T_max 0.723
_exptl_absorpt_correction_T_min 0.582
_exptl_absorpt_correction_type multi-scan
_exptl_absorpt_process_details 'SADABS(Bruker, 1999)'
_exptl_crystal_colour 'Pale brown'
_exptl_crystal_density_diffrn 1.282
_exptl_crystal_density_method 'not measured'
_exptl_crystal_description needle
_exptl_crystal_F_000 1136
_exptl_crystal_size_max 0.30
_exptl_crystal_size_mid 0.20
_exptl_crystal_size_min 0.20
_refine_diff_density_max 1.804
_refine_diff_density_min -0.720
_refine_diff_density_rms 0.102
_refine_ls_abs_structure_details 'Flack H D (1983), Acta Cryst. A39, 876-881'
_refine_ls_abs_structure_Flack 0.045(12)
_refine_ls_extinction_method none
_refine_ls_goodness_of_fit_ref 1.056
_refine_ls_hydrogen_treatment constr
_refine_ls_matrix_type full
_refine_ls_number_parameters 681
_refine_ls_number_reflns 9821
_refine_ls_number_restraints 2
_refine_ls_restrained_S_all 1.056
_refine_ls_R_factor_all 0.0956
_refine_ls_R_factor_gt 0.0637
_refine_ls_shift/su_max 0.002
_refine_ls_shift/su_mean 0.001
_refine_ls_structure_factor_coef Fsqd
_refine_ls_weighting_details 'calc w=1/[\s^2^(Fo^2^)+(0.1266P)^2^+0.0000P] where P=(Fo^2^+2Fc^2^)/3'
_refine_ls_weighting_scheme calc
_refine_ls_wR_factor_gt 0.1719
_refine_ls_wR_factor_ref 0.1974
_reflns_number_gt 7012
_reflns_number_total 9821
_reflns_threshold_expression >2sigma(I)
_cod_data_source_file c3ra21678k.txt
_cod_data_source_block prg111
_cod_original_sg_symbol_H-M P21
_cod_database_code 7238890

loop_
_symmetry_equiv_pos_as_xyz
'x, y, z'
'-x, y+1/2, -z'

loop_
_atom_site_label
_atom_site_type_symbol
_atom_site_fract_x
_atom_site_fract_y
_atom_site_fract_z
_atom_site_U_iso_or_equiv
_atom_site_adp_type
_atom_site_occupancy
_atom_site_symmetry_multiplicity
_atom_site_calc_flag
_atom_site_refinement_flags
C1 C 0.8601(7) 0.5936(5) 0.0472(6) 0.057(2) Uani 1 1 d .
H1 H 0.9082 0.5483 0.0599 0.069 Uiso 1 1 calc R
C2 C 0.8421(7) 0.6334(5) -0.0272(6) 0.054(2) Uani 1 1 d .
H2 H 0.8767 0.6208 -0.0747 0.065 Uiso 1 1 calc R
C3 C 0.7107(7) 0.7515(5) -0.0830(5) 0.0530(18) Uani 1 1 d .
H3A H 0.7328 0.7366 -0.1366 0.064 Uiso 1 1 calc R
H3B H 0.7488 0.8019 -0.0678 0.064 Uiso 1 1 calc R
C4 C 0.5636(6) 0.7560(4) -0.0912(4) 0.0394(15) Uani 1 1 d .
C5 C 0.4875(7) 0.6970(4) -0.1327(5) 0.0431(17) Uani 1 1 d .
C6 C 0.5434(8) 0.6333(5) -0.1705(5) 0.0527(19) Uani 1 1 d .
H6 H 0.6326 0.6338 -0.1714 0.063 Uiso 1 1 calc R
C7 C 0.4719(11) 0.5728(5) -0.2049(6) 0.068(2) Uani 1 1 d .
H7 H 0.5116 0.5319 -0.2281 0.081 Uiso 1 1 calc R
C8 C 0.3375(11) 0.5717(6) -0.2056(6) 0.072(3) Uani 1 1 d .
H8 H 0.2882 0.5300 -0.2305 0.086 Uiso 1 1 calc R
C9 C 0.2775(9) 0.6289(6) -0.1713(6) 0.068(3) Uani 1 1 d .
H9 H 0.1880 0.6258 -0.1721 0.082 Uiso 1 1 calc R
C10 C 0.3493(7) 0.6952(5) -0.1331(5) 0.0467(17) Uani 1 1 d .
C11 C 0.2937(6) 0.7538(5) -0.0973(5) 0.0494(18) Uani 1 1 d .
C12 C 0.3662(7) 0.8185(4) -0.0562(5) 0.0460(18) Uani 1 1 d .
C13 C 0.3138(8) 0.8793(6) -0.0178(6) 0.060(2) Uani 1 1 d .
H13 H 0.2236 0.8808 -0.0209 0.072 Uiso 1 1 calc R
C14 C 0.3852(9) 0.9356(5) 0.0233(6) 0.061(2) Uani 1 1 d .
H14 H 0.3456 0.9746 0.0495 0.073 Uiso 1 1 calc R
C15 C 0.5212(9) 0.9358(5) 0.0270(5) 0.061(2) Uani 1 1 d .
H15 H 0.5716 0.9754 0.0554 0.073 Uiso 1 1 calc R
C16 C 0.5778(8) 0.8807(5) -0.0093(5) 0.0526(19) Uani 1 1 d .
H16 H 0.6680 0.8825 -0.0061 0.063 Uiso 1 1 calc R
C17 C 0.5061(6) 0.8178(4) -0.0537(4) 0.0395(16) Uani 1 1 d .
C18 C 0.1488(7) 0.7518(6) -0.0887(6) 0.065(2) Uani 1 1 d .
H18A H 0.1097 0.8025 -0.1016 0.078 Uiso 1 1 calc R
H18B H 0.1018 0.7146 -0.1280 0.078 Uiso 1 1 calc R
C19 C 0.2005(7) 0.6690(5) 0.0399(5) 0.052(2) Uani 1 1 d .
H19 H 0.2513 0.6328 0.0179 0.063 Uiso 1 1 calc R
C20 C 0.0723(8) 0.7702(6) 0.0510(7) 0.068(2) Uani 1 1 d .
H20 H 0.0201 0.8138 0.0374 0.081 Uiso 1 1 calc R
C21 C 0.0979(8) 0.7335(6) 0.1263(7) 0.066(2) Uani 1 1 d .
H21 H 0.0689 0.7482 0.1752 0.080 Uiso 1 1 calc R
C22 C 0.2291(9) 0.6157(5) 0.1846(6) 0.064(2) Uani 1 1 d .
H22A H 0.1904 0.5648 0.1728 0.077 Uiso 1 1 calc R
H22B H 0.2082 0.6339 0.2375 0.077 Uiso 1 1 calc R
C23 C 0.3717(8) 0.6110(4) 0.1911(5) 0.0514(19) Uani 1 1 d .
C24 C 0.4550(10) 0.6713(5) 0.2245(6) 0.064(2) Uani 1 1 d .
H24 H 0.4192 0.7143 0.2466 0.077 Uiso 1 1 calc R
C25 C 0.5823(10) 0.6699(5) 0.2261(6) 0.064(2) Uani 1 1 d .
H25 H 0.6336 0.7114 0.2494 0.077 Uiso 1 1 calc R
C26 C 0.6413(8) 0.6069(4) 0.1932(5) 0.0496(19) Uani 1 1 d .
C27 C 0.5664(9) 0.5450(5) 0.1644(6) 0.065(2) Uani 1 1 d .
H27 H 0.6049 0.5013 0.1457 0.078 Uiso 1 1 calc R
C28 C 0.4308(10) 0.5464(5) 0.1624(6) 0.068(3) Uani 1 1 d .
H28 H 0.3801 0.5038 0.1419 0.081 Uiso 1 1 calc R
C29 C 0.7823(8) 0.6102(5) 0.1835(6) 0.063(2) Uani 1 1 d .
H29A H 0.8287 0.6472 0.2234 0.076 Uiso 1 1 calc R
H29B H 0.8222 0.5598 0.1961 0.076 Uiso 1 1 calc R
C30 C 0.7399(8) 0.6944(5) 0.0605(5) 0.052(2) Uani 1 1 d .
H30 H 0.6925 0.7317 0.0838 0.063 Uiso 1 1 calc R
C31 C 0.8460(9) 0.5709(6) 0.4414(6) 0.064(2) Uani 1 1 d .
H31 H 0.8753 0.6061 0.4054 0.077 Uiso 1 1 calc R
C32 C 0.8513(8) 0.4912(5) 0.4378(6) 0.057(2) Uani 1 1 d .
H32 H 0.8891 0.4620 0.4002 0.069 Uiso 1 1 calc R
C33 C 0.7628(7) 0.3803(4) 0.5154(5) 0.0458(17) Uani 1 1 d .
H33A H 0.8155 0.3637 0.5683 0.055 Uiso 1 1 calc R
H33B H 0.7845 0.3480 0.4708 0.055 Uiso 1 1 calc R
C34 C 0.6190(6) 0.3717(4) 0.5192(5) 0.0363(15) Uani 1 1 d .
C35 C 0.5780(7) 0.3703(4) 0.5965(5) 0.0401(17) Uani 1 1 d .
C36 C 0.6653(8) 0.3736(5) 0.6753(5) 0.0527(19) Uani 1 1 d .
H36 H 0.7549 0.3767 0.6762 0.063 Uiso 1 1 calc R
C37 C 0.6189(9) 0.3722(5) 0.7511(6) 0.061(2) Uani 1 1 d .
H37 H 0.6781 0.3732 0.8018 0.073 Uiso 1 1 calc R
C38 C 0.4909(9) 0.3695(4) 0.7518(5) 0.053(2) Uani 1 1 d .
H38 H 0.4627 0.3689 0.8033 0.064 Uiso 1 1 calc R
C39 C 0.4013(9) 0.3674(4) 0.6803(5) 0.0508(19) Uani 1 1 d .
H39 H 0.3127 0.3657 0.6830 0.061 Uiso 1 1 calc R
C40 C 0.4422(7) 0.3679(4) 0.5991(5) 0.0426(17) Uani 1 1 d .
C41 C 0.3491(6) 0.3686(3) 0.5225(5) 0.0375(15) Uani 1 1 d .
C42 C 0.3922(7) 0.3695(4) 0.4458(5) 0.0411(16) Uani 1 1 d .
C43 C 0.3008(8) 0.3716(5) 0.3680(6) 0.056(2) Uani 1 1 d .
H43 H 0.2115 0.3731 0.3685 0.068 Uiso 1 1 calc R
C44 C 0.3433(10) 0.3714(6) 0.2948(6) 0.072(3) Uani 1 1 d .
H44 H 0.2831 0.3717 0.2445 0.086 Uiso 1 1 calc R
C45 C 0.4812(10) 0.3708(5) 0.2926(6) 0.066(2) Uani 1 1 d .
H45 H 0.5089 0.3702 0.2410 0.080 Uiso 1 1 calc R
C46 C 0.5697(8) 0.3709(4) 0.3638(5) 0.0496(18) Uani 1 1 d .
H46 H 0.6583 0.3708 0.3610 0.059 Uiso 1 1 calc R
C47 C 0.5306(7) 0.3712(4) 0.4440(5) 0.0376(15) Uani 1 1 d .
C48 C 0.2084(7) 0.3739(4) 0.5294(6) 0.053(2) Uani 1 1 d .
H48A H 0.1544 0.3586 0.4764 0.064 Uiso 1 1 calc R
H48B H 0.1906 0.3388 0.5729 0.064 Uiso 1 1 calc R
C49 C 0.1031(7) 0.4771(6) 0.6076(6) 0.058(2) Uani 1 1 d .
H49 H 0.0599 0.4445 0.6393 0.070 Uiso 1 1 calc R
C50 C 0.1035(7) 0.5524(5) 0.6110(5) 0.054(2) Uani 1 1 d .
H50 H 0.0634 0.5833 0.6460 0.064 Uiso 1 1 calc R
C51 C 0.2177(8) 0.5185(5) 0.5203(6) 0.056(2) Uani 1 1 d .
H51 H 0.2719 0.5206 0.4804 0.067 Uiso 1 1 calc R
C52 C 0.2071(9) 0.6589(5) 0.5331(7) 0.066(3) Uani 1 1 d .
H52A H 0.1587 0.6728 0.4780 0.079 Uiso 1 1 calc R
H52B H 0.1803 0.6936 0.5741 0.079 Uiso 1 1 calc R
C53 C 0.3485(9) 0.6689(4) 0.5341(6) 0.055(2) Uani 1 1 d .
C54 C 0.4329(9) 0.6753(5) 0.6059(6) 0.055(2) Uani 1 1 d .
H54 H 0.4025 0.6792 0.6564 0.066 Uiso 1 1 calc R
C55 C 0.5695(9) 0.6761(4) 0.6062(6) 0.057(2) Uani 1 1 d .
H55 H 0.6283 0.6802 0.6568 0.068 Uiso 1 1 calc R
C56 C 0.6144(8) 0.6709(4) 0.5320(6) 0.050(2) Uani 1 1 d .
C57 C 0.5280(9) 0.6664(5) 0.4604(6) 0.061(2) Uani 1 1 d .
H57 H 0.5581 0.6630 0.4096 0.073 Uiso 1 1 calc R
C58 C 0.3956(9) 0.6667(5) 0.4595(6) 0.057(2) Uani 1 1 d .
H58 H 0.3375 0.6654 0.4084 0.068 Uiso 1 1 calc R
C59 C 0.7567(9) 0.6654(5) 0.5336(7) 0.066(2) Uani 1 1 d .
H59A H 0.7826 0.7036 0.4957 0.079 Uiso 1 1 calc R
H59B H 0.8039 0.6761 0.5900 0.079 Uiso 1 1 calc R
C60 C 0.7567(7) 0.5212(5) 0.5417(5) 0.0476(17) Uani 1 1 d .
H60 H 0.7158 0.5173 0.5883 0.057 Uiso 1 1 calc R
N1 N 0.7642(5) 0.6946(3) -0.0185(4) 0.0411(14) Uani 1 1 d .
N2 N 0.7942(6) 0.6328(4) 0.0988(4) 0.0495(15) Uani 1 1 d .
N3 N 0.1395(6) 0.7298(5) -0.0017(5) 0.0630(19) Uani 1 1 d .
N4 N 0.1762(7) 0.6693(4) 0.1169(5) 0.0623(19) Uani 1 1 d .
N5 N 0.7912(6) 0.4635(4) 0.4991(4) 0.0429(14) Uani 1 1 d .
N6 N 0.7897(6) 0.5872(4) 0.5077(4) 0.0493(15) Uani 1 1 d .
N7 N 0.1757(5) 0.4539(3) 0.5503(4) 0.0431(14) Uani 1 1 d .
N8 N 0.1745(6) 0.5767(4) 0.5531(4) 0.0510(16) Uani 1 1 d .
Br1 Br 0.06502(10) 0.79952(6) 0.65992(7) 0.0773(3) Uani 1 1 d .
Br2 Br 0.98150(9) 0.75046(5) 0.34031(6) 0.0649(3) Uani 1 1 d .
Br3 Br 0.08653(10) 0.43127(6) 0.07572(8) 0.0845(4) Uani 1 1 d .
Br4 Br 0.8823(2) 0.53351(17) 0.75928(13) 0.1138(8) Uani 0.702(3) 1 d P
Br4' Br 0.8833(6) 0.5892(4) 0.7657(3) 0.1138(8) Uani 0.297(3) 1 d P
O1 O 0.8073(10) 0.8351(7) 0.1753(7) 0.130(3) Uani 1 1 d .
O2 O 0.9762(11) 0.4609(5) 0.2440(7) 0.128(4) Uani 1 1 d .
O3 O 0.1073(9) 0.5684(6) 0.3463(5) 0.114(3) Uani 1 1 d .

loop_
_atom_site_aniso_label
_atom_site_aniso_U_11
_atom_site_aniso_U_22
_atom_site_aniso_U_33
_atom_site_aniso_U_23
_atom_site_aniso_U_13
_atom_site_aniso_U_12
C1 0.037(4) 0.050(5) 0.085(7) -0.016(5) 0.011(4) 0.007(3)
C2 0.041(4) 0.062(5) 0.063(6) -0.006(4) 0.017(4) 0.009(4)
C3 0.050(4) 0.053(4) 0.060(5) 0.003(4) 0.022(4) -0.005(4)
C4 0.045(4) 0.045(4) 0.031(3) 0.014(3) 0.011(3) -0.001(3)
C5 0.045(4) 0.048(4) 0.036(4) 0.014(3) 0.005(3) 0.001(3)
C6 0.057(5) 0.059(5) 0.040(5) 0.000(4) 0.001(4) 0.006(4)
C7 0.092(7) 0.057(5) 0.052(5) 0.008(5) 0.005(5) 0.005(5)
C8 0.094(8) 0.060(6) 0.054(6) -0.011(5) -0.007(5) -0.016(5)
C9 0.058(5) 0.073(6) 0.063(6) 0.021(5) -0.017(4) -0.021(5)
C10 0.047(4) 0.062(5) 0.029(4) 0.009(3) 0.000(3) 0.000(4)
C11 0.030(3) 0.074(5) 0.044(4) 0.013(4) 0.007(3) -0.001(4)
C12 0.037(4) 0.055(5) 0.045(4) 0.012(4) 0.005(3) 0.010(3)
C13 0.042(4) 0.076(6) 0.066(6) 0.017(5) 0.021(4) 0.015(4)
C14 0.068(6) 0.059(5) 0.059(6) -0.002(4) 0.019(4) 0.019(4)
C15 0.077(6) 0.054(5) 0.051(5) -0.013(4) 0.011(4) -0.002(4)
C16 0.053(5) 0.055(4) 0.047(5) 0.005(4) 0.000(4) -0.003(4)
C17 0.035(4) 0.053(4) 0.028(4) 0.010(3) -0.001(3) 0.002(3)
C18 0.033(4) 0.092(6) 0.070(6) 0.011(5) 0.007(4) 0.001(4)
C19 0.041(4) 0.066(5) 0.054(5) 0.017(4) 0.020(4) 0.010(4)
C20 0.043(5) 0.076(6) 0.084(7) 0.006(5) 0.014(4) -0.008(4)
C21 0.047(5) 0.076(6) 0.077(7) -0.016(5) 0.016(4) -0.007(4)
C22 0.075(6) 0.067(5) 0.059(6) 0.002(4) 0.035(4) -0.018(4)
C23 0.075(5) 0.043(4) 0.039(4) 0.009(3) 0.016(4) -0.009(4)
C24 0.076(6) 0.044(5) 0.077(7) -0.002(4) 0.028(5) -0.001(4)
C25 0.084(7) 0.042(4) 0.063(6) -0.012(4) 0.002(5) -0.010(4)
C26 0.066(5) 0.047(4) 0.030(4) 0.007(3) -0.007(3) 0.010(4)
C27 0.074(7) 0.055(6) 0.064(6) -0.008(4) 0.007(5) -0.001(4)
C28 0.074(7) 0.055(5) 0.077(6) -0.010(4) 0.019(5) -0.022(4)
C29 0.068(6) 0.062(5) 0.051(5) 0.001(4) -0.012(4) 0.013(4)
C30 0.053(5) 0.048(4) 0.053(5) -0.005(4) 0.001(4) 0.018(4)
C31 0.063(5) 0.084(7) 0.054(5) 0.007(5) 0.029(4) -0.027(5)
C32 0.064(5) 0.057(5) 0.057(5) 0.009(4) 0.031(4) 0.003(4)
C33 0.046(4) 0.038(4) 0.054(5) 0.001(3) 0.011(3) 0.013(3)
C34 0.041(4) 0.025(3) 0.046(4) 0.001(3) 0.018(3) 0.004(3)
C35 0.047(4) 0.021(3) 0.052(5) 0.003(3) 0.008(3) 0.002(3)
C36 0.065(5) 0.049(4) 0.043(5) 0.006(4) 0.006(4) 0.004(4)
C37 0.070(6) 0.057(5) 0.050(5) -0.008(4) -0.005(4) 0.004(4)
C38 0.076(6) 0.045(4) 0.044(5) -0.003(4) 0.025(4) 0.006(4)
C39 0.069(5) 0.036(4) 0.053(5) -0.003(4) 0.025(4) -0.005(3)
C40 0.062(5) 0.020(3) 0.051(5) 0.001(3) 0.025(4) 0.001(3)
C41 0.044(4) 0.019(3) 0.049(4) 0.004(3) 0.007(3) -0.002(3)
C42 0.046(4) 0.031(3) 0.046(4) 0.002(3) 0.008(3) 0.002(3)
C43 0.053(5) 0.054(5) 0.056(5) 0.005(4) -0.005(4) -0.008(4)
C44 0.078(6) 0.089(7) 0.046(5) 0.000(5) 0.004(5) -0.003(5)
C45 0.086(7) 0.067(5) 0.049(5) 0.000(4) 0.019(5) 0.001(5)
C46 0.055(4) 0.050(4) 0.046(5) -0.005(4) 0.015(4) 0.000(3)
C47 0.048(4) 0.026(3) 0.040(4) -0.001(3) 0.009(3) 0.001(3)
C48 0.048(4) 0.045(4) 0.072(6) -0.005(4) 0.026(4) -0.012(3)
C49 0.030(4) 0.082(7) 0.062(6) 0.000(5) 0.005(4) -0.001(4)
C50 0.028(4) 0.075(6) 0.060(5) -0.011(4) 0.012(3) 0.008(3)
C51 0.050(5) 0.058(5) 0.066(5) -0.005(5) 0.032(4) 0.002(4)
C52 0.066(6) 0.042(4) 0.088(7) -0.005(4) 0.011(5) 0.022(4)
C53 0.072(6) 0.029(4) 0.064(6) 0.004(4) 0.010(5) 0.014(3)
C54 0.067(5) 0.050(5) 0.049(5) 0.011(4) 0.016(4) -0.002(4)
C55 0.080(6) 0.036(4) 0.053(5) -0.008(4) 0.009(4) -0.010(4)
C56 0.068(5) 0.022(3) 0.062(6) 0.000(3) 0.016(4) -0.006(3)
C57 0.077(7) 0.060(5) 0.043(5) 0.004(4) 0.005(4) -0.001(4)
C58 0.070(6) 0.055(5) 0.040(5) 0.003(4) -0.005(4) 0.004(4)
C59 0.078(6) 0.041(4) 0.080(7) 0.001(4) 0.021(5) -0.023(4)
C60 0.049(5) 0.045(4) 0.053(4) 0.001(4) 0.020(4) -0.005(3)
N1 0.032(3) 0.045(3) 0.048(4) -0.003(3) 0.012(3) 0.002(2)
N2 0.040(3) 0.051(4) 0.055(4) 0.001(3) 0.003(3) 0.007(3)
N3 0.037(3) 0.087(5) 0.069(5) -0.003(4) 0.019(3) -0.006(3)
N4 0.053(4) 0.067(4) 0.073(5) 0.007(4) 0.030(4) -0.013(3)
N5 0.038(3) 0.051(4) 0.043(4) 0.007(3) 0.014(3) -0.001(3)
N6 0.048(4) 0.044(3) 0.058(4) 0.005(3) 0.015(3) -0.008(3)
N7 0.032(3) 0.045(3) 0.055(4) 0.008(3) 0.015(3) 0.009(2)
N8 0.040(3) 0.054(4) 0.060(4) 0.003(3) 0.010(3) 0.025(3)
Br1 0.0776(6) 0.0726(6) 0.0934(8) 0.0035(5) 0.0470(5) 0.0109(5)
Br2 0.0723(6) 0.0613(5) 0.0601(5) -0.0073(4) 0.0095(4) -0.0054(4)
Br3 0.0592(5) 0.0739(6) 0.1133(9) -0.0186(6) -0.0028(5) 0.0201(4)
Br4 0.1354(14) 0.136(2) 0.0800(10) -0.0253(14) 0.0467(10) -0.0574(16)
Br4' 0.1354(14) 0.136(2) 0.0800(10) -0.0253(14) 0.0467(10) -0.0574(16)
O1 0.129(8) 0.141(8) 0.110(7) -0.011(6) -0.001(6) 0.011(6)
O2 0.180(10) 0.092(6) 0.129(8) 0.018(5) 0.071(7) 0.044(6)
O3 0.111(6) 0.147(7) 0.093(6) 0.016(6) 0.044(5) 0.002(6)

loop_
_atom_type_symbol
_atom_type_description
_atom_type_scat_dispersion_real
_atom_type_scat_dispersion_imag
_atom_type_scat_source
C C 0.0033 0.0016 'International Tables Vol C Tables 4.2.6.8 and 6.1.1.4'
H H 0.0000 0.0000 'International Tables Vol C Tables 4.2.6.8 and 6.1.1.4'
N N 0.0061 0.0033 'International Tables Vol C Tables 4.2.6.8 and 6.1.1.4'
Br Br -0.2901 2.4595 'International Tables Vol C Tables 4.2.6.8 and 6.1.1.4'
O O 0.0106 0.0060 'International Tables Vol C Tables 4.2.6.8 and 6.1.1.4'

loop_
_geom_angle_atom_site_label_1
_geom_angle_atom_site_label_2
_geom_angle_atom_site_label_3
_geom_angle
N2 C1 C2 106.6(7)
N2 C1 H1 126.7
C2 C1 H1 126.7
N1 C2 C1 106.9(7)
N1 C2 H2 126.6
C1 C2 H2 126.6
N1 C3 C4 110.2(6)
N1 C3 H3A 109.6
C4 C3 H3A 109.6
N1 C3 H3B 109.6
C4 C3 H3B 109.6
H3A C3 H3B 108.1
C5 C4 C17 120.9(6)
C5 C4 C3 118.9(7)
C17 C4 C3 120.2(7)
C4 C5 C6 122.0(7)
C4 C5 C10 120.0(7)
C6 C5 C10 117.7(7)
C7 C6 C5 122.4(8)
C7 C6 H6 118.8
C5 C6 H6 118.8
C6 C7 C8 119.6(9)
C6 C7 H7 120.2
C8 C7 H7 120.2
C9 C8 C7 121.8(8)
C9 C8 H8 119.1
C7 C8 H8 119.1
C8 C9 C10 121.2(9)
C8 C9 H9 119.4
C10 C9 H9 119.4
C11 C10 C5 119.3(7)
C11 C10 C9 123.4(8)
C5 C10 C9 117.3(8)
C10 C11 C12 123.4(6)
C10 C11 C18 121.8(8)
C12 C11 C18 114.4(7)
C13 C12 C11 125.5(7)
C13 C12 C17 118.1(7)
C11 C12 C17 116.4(6)
C14 C13 C12 123.5(8)
C14 C13 H13 118.3
C12 C13 H13 118.3
C13 C14 C15 119.4(8)
C13 C14 H14 120.3
C15 C14 H14 120.3
C16 C15 C14 120.6(8)
C16 C15 H15 119.7
C14 C15 H15 119.7
C15 C16 C17 122.5(8)
C15 C16 H16 118.8
C17 C16 H16 118.8
C4 C17 C16 124.3(6)
C4 C17 C12 119.8(6)
C16 C17 C12 115.9(7)
N3 C18 C11 109.1(6)
N3 C18 H18A 109.9
C11 C18 H18A 109.9
N3 C18 H18B 109.9
C11 C18 H18B 109.9
H18A C18 H18B 108.3
N4 C19 N3 108.4(7)
N4 C19 H19 125.8
N3 C19 H19 125.8
C21 C20 N3 106.1(9)
C21 C20 H20 127.0
N3 C20 H20 127.0
C20 C21 N4 107.3(8)
C20 C21 H21 126.4
N4 C21 H21 126.4
N4 C22 C23 109.0(6)
N4 C22 H22A 109.9
C23 C22 H22A 109.9
N4 C22 H22B 109.9
C23 C22 H22B 109.9
H22A C22 H22B 108.3
C28 C23 C24 116.4(8)
C28 C23 C22 121.5(8)
C24 C23 C22 122.1(8)
C25 C24 C23 122.8(8)
C25 C24 H24 118.6
C23 C24 H24 118.6
C24 C25 C26 121.0(8)
C24 C25 H25 119.5
C26 C25 H25 119.5
C27 C26 C25 118.6(8)
C27 C26 C29 120.3(8)
C25 C26 C29 120.9(8)
C26 C27 C28 120.5(8)
C26 C27 H27 119.8
C28 C27 H27 119.8
C23 C28 C27 120.5(8)
C23 C28 H28 119.7
C27 C28 H28 119.7
N2 C29 C26 111.1(6)
N2 C29 H29A 109.4
C26 C29 H29A 109.4
N2 C29 H29B 109.4
C26 C29 H29B 109.4
H29A C29 H29B 108.0
N2 C30 N1 108.2(7)
N2 C30 H30 125.9
N1 C30 H30 125.9
N6 C31 C32 105.7(7)
N6 C31 H31 127.2
C32 C31 H31 127.2
N5 C32 C31 107.2(8)
N5 C32 H32 126.4
C31 C32 H32 126.4
N5 C33 C34 109.1(5)
N5 C33 H33A 109.9
C34 C33 H33A 109.9
N5 C33 H33B 109.9
C34 C33 H33B 109.9
H33A C33 H33B 108.3
C47 C34 C35 121.7(6)
C47 C34 C33 117.9(6)
C35 C34 C33 120.3(7)
C34 C35 C36 123.5(7)
C34 C35 C40 119.7(7)
C36 C35 C40 116.8(7)
C37 C36 C35 121.2(8)
C37 C36 H36 119.4
C35 C36 H36 119.4
C38 C37 C36 120.9(8)
C38 C37 H37 119.6
C36 C37 H37 119.6
C37 C38 C39 122.0(8)
C37 C38 H38 119.0
C39 C38 H38 119.0
C38 C39 C40 120.2(8)
C38 C39 H39 119.9
C40 C39 H39 119.9
C35 C40 C41 119.7(7)
C35 C40 C39 119.0(7)
C41 C40 C39 121.3(7)
C42 C41 C40 119.6(6)
C42 C41 C48 123.1(7)
C40 C41 C48 117.1(7)
C41 C42 C43 120.7(7)
C41 C42 C47 120.1(6)
C43 C42 C47 119.1(7)
C44 C43 C42 120.2(8)
C44 C43 H43 119.9
C42 C43 H43 119.9
C43 C44 C45 120.8(9)
C43 C44 H44 119.6
C45 C44 H44 119.6
C46 C45 C44 120.8(9)
C46 C45 H45 119.6
C44 C45 H45 119.6
C45 C46 C47 121.0(8)
C45 C46 H46 119.5
C47 C46 H46 119.5
C34 C47 C46 122.9(6)
C34 C47 C42 119.1(7)
C46 C47 C42 117.9(7)
N7 C48 C41 110.2(6)
N7 C48 H48A 109.6
C41 C48 H48A 109.6
N7 C48 H48B 109.6
C41 C48 H48B 109.6
H48A C48 H48B 108.1
C50 C49 N7 109.0(8)
C50 C49 H49 125.5
N7 C49 H49 125.5
C49 C50 N8 106.1(7)
C49 C50 H50 126.9
N8 C50 H50 126.9
N8 C51 N7 110.7(7)
N8 C51 H51 124.7
N7 C51 H51 124.7
C53 C52 N8 111.8(6)
C53 C52 H52A 109.3
N8 C52 H52A 109.3
C53 C52 H52B 109.3
N8 C52 H52B 109.3
H52A C52 H52B 107.9
C54 C53 C58 118.8(9)
C54 C53 C52 121.2(9)
C58 C53 C52 119.9(9)
C53 C54 C55 120.5(9)
C53 C54 H54 119.8
C55 C54 H54 119.8
C56 C55 C54 119.9(9)
C56 C55 H55 120.1
C54 C55 H55 120.1
C57 C56 C55 118.8(9)
C57 C56 C59 121.7(9)
C55 C56 C59 119.4(9)
C56 C57 C58 121.6(9)
C56 C57 H57 119.2
C58 C57 H57 119.2
C57 C58 C53 120.4(8)
C57 C58 H58 119.8
C53 C58 H58 119.8
N6 C59 C56 109.8(6)
N6 C59 H59A 109.7
C56 C59 H59A 109.7
N6 C59 H59B 109.7
C56 C59 H59B 109.7
H59A C59 H59B 108.2
N5 C60 N6 108.6(6)
N5 C60 H60 125.7
N6 C60 H60 125.7
C30 N1 C2 108.4(7)
C30 N1 C3 124.3(6)
C2 N1 C3 127.3(7)
C30 N2 C1 109.9(8)
C30 N2 C29 124.3(7)
C1 N2 C29 125.9(7)
C19 N3 C20 109.5(8)
C19 N3 C18 124.8(7)
C20 N3 C18 125.7(8)
C19 N4 C21 108.7(8)
C19 N4 C22 126.5(7)
C21 N4 C22 124.6(8)
C60 N5 C32 109.1(7)
C60 N5 C33 124.0(6)
C32 N5 C33 126.9(7)
C60 N6 C31 109.4(7)
C60 N6 C59 125.0(7)
C31 N6 C59 125.3(7)
C51 N7 C49 105.2(7)
C51 N7 C48 126.9(6)
C49 N7 C48 127.8(7)
C51 N8 C50 108.9(7)
C51 N8 C52 123.4(7)
C50 N8 C52 127.6(7)

loop_
_geom_bond_atom_site_label_1
_geom_bond_atom_site_label_2
_geom_bond_distance
C1 N2 1.353(10)
C1 C2 1.366(13)
C1 H1 0.9300
C2 N1 1.354(10)
C2 H2 0.9300
C3 N1 1.464(10)
C3 C4 1.512(10)
C3 H3A 0.9700
C3 H3B 0.9700
C4 C5 1.385(11)
C4 C17 1.412(10)
C5 C6 1.431(11)
C5 C10 1.436(10)
C6 C7 1.341(13)
C6 H6 0.9300
C7 C8 1.395(15)
C7 H7 0.9300
C8 C9 1.341(15)
C8 H8 0.9300
C9 C10 1.441(12)
C9 H9 0.9300
C10 C11 1.345(11)
C11 C12 1.441(12)
C11 C18 1.539(10)
C12 C13 1.378(12)
C12 C17 1.448(10)
C13 C14 1.325(13)
C13 H13 0.9300
C14 C15 1.405(13)
C14 H14 0.9300
C15 C16 1.311(12)
C15 H15 0.9300
C16 C17 1.432(11)
C16 H16 0.9300
C18 N3 1.475(12)
C18 H18A 0.9700
C18 H18B 0.9700
C19 N4 1.313(11)
C19 N3 1.341(11)
C19 H19 0.9300
C20 C21 1.354(14)
C20 N3 1.383(12)
C20 H20 0.9300
C21 N4 1.399(12)
C21 H21 0.9300
C22 N4 1.460(12)
C22 C23 1.469(13)
C22 H22A 0.9700
C22 H22B 0.9700
C23 C28 1.391(12)
C23 C24 1.399(12)
C24 C25 1.319(14)
C24 H24 0.9300
C25 C26 1.398(12)
C25 H25 0.9300
C26 C27 1.353(12)
C26 C29 1.504(13)
C27 C28 1.404(13)
C27 H27 0.9300
C28 H28 0.9300
C29 N2 1.448(12)
C29 H29A 0.9700
C29 H29B 0.9700
C30 N2 1.305(10)
C30 N1 1.344(10)
C30 H30 0.9300
C31 N6 1.339(11)
C31 C32 1.378(13)
C31 H31 0.9300
C32 N5 1.350(10)
C32 H32 0.9300
C33 N5 1.500(9)
C33 C34 1.514(10)
C33 H33A 0.9700
C33 H33B 0.9700
C34 C47 1.383(10)
C34 C35 1.390(10)
C35 C36 1.422(11)
C35 C40 1.421(10)
C36 C37 1.394(12)
C36 H36 0.9300
C37 C38 1.335(13)
C37 H37 0.9300
C38 C39 1.344(12)
C38 H38 0.9300
C39 C40 1.450(11)
C39 H39 0.9300
C40 C41 1.426(11)
C41 C42 1.391(10)
C41 C48 1.490(10)
C42 C43 1.430(11)
C42 C47 1.444(10)
C43 C44 1.335(13)
C43 H43 0.9300
C44 C45 1.440(14)
C44 H44 0.9300
C45 C46 1.335(12)
C45 H45 0.9300
C46 C47 1.425(11)
C46 H46 0.9300
C48 N7 1.475(10)
C48 H48A 0.9700
C48 H48B 0.9700
C49 C50 1.299(12)
C49 N7 1.357(11)
C49 H49 0.9300
C50 N8 1.357(11)
C50 H50 0.9300
C51 N8 1.256(10)
C51 N7 1.320(11)
C51 H51 0.9300
C52 C53 1.477(13)
C52 N8 1.507(11)
C52 H52A 0.9700
C52 H52B 0.9700
C53 C54 1.325(12)
C53 C58 1.380(13)
C54 C55 1.419(13)
C54 H54 0.9300
C55 C56 1.365(13)
C55 H55 0.9300
C56 C57 1.331(12)
C56 C59 1.478(13)
C57 C58 1.374(13)
C57 H57 0.9300
C58 H58 0.9300
C59 N6 1.472(11)
C59 H59A 0.9700
C59 H59B 0.9700
C60 N5 1.297(10)
C60 N6 1.337(10)
C60 H60 0.9300
Br4 Br4' 0.967(6)

loop_
_geom_torsion_atom_site_label_1
_geom_torsion_atom_site_label_2
_geom_torsion_atom_site_label_3
_geom_torsion_atom_site_label_4
_geom_torsion
N2 C1 C2 N1 -1.0(9)
N1 C3 C4 C5 -75.5(8)
N1 C3 C4 C17 101.6(7)
C17 C4 C5 C6 -179.4(7)
C3 C4 C5 C6 -2.3(10)
C17 C4 C5 C10 -4.2(10)
C3 C4 C5 C10 172.9(6)
C4 C5 C6 C7 174.6(8)
C10 C5 C6 C7 -0.7(11)
C5 C6 C7 C8 1.1(14)
C6 C7 C8 C9 -1.3(15)
C7 C8 C9 C10 1.0(15)
C4 C5 C10 C11 4.0(10)
C6 C5 C10 C11 179.4(7)
C4 C5 C10 C9 -175.0(7)
C6 C5 C10 C9 0.4(10)
C8 C9 C10 C11 -179.5(8)
C8 C9 C10 C5 -0.5(12)
C5 C10 C11 C12 -1.5(11)
C9 C10 C11 C12 177.4(7)
C5 C10 C11 C18 -174.5(7)
C9 C10 C11 C18 4.5(12)
C10 C11 C12 C13 -179.1(8)
C18 C11 C12 C13 -5.7(11)
C10 C11 C12 C17 -0.7(11)
C18 C11 C12 C17 172.7(6)
C11 C12 C13 C14 176.2(8)
C17 C12 C13 C14 -2.1(12)
C12 C13 C14 C15 1.7(13)
C13 C14 C15 C16 -0.5(13)
C14 C15 C16 C17 -0.3(13)
C5 C4 C17 C16 179.6(7)
C3 C4 C17 C16 2.6(10)
C5 C4 C17 C12 1.9(10)
C3 C4 C17 C12 -175.1(6)
C15 C16 C17 C4 -177.8(7)
C15 C16 C17 C12 -0.1(11)
C13 C12 C17 C4 179.1(7)
C11 C12 C17 C4 0.6(10)
C13 C12 C17 C16 1.2(10)
C11 C12 C17 C16 -177.3(7)
C10 C11 C18 N3 100.8(9)
C12 C11 C18 N3 -72.8(9)
N3 C20 C21 N4 -2.4(9)
N4 C22 C23 C28 -105.6(9)
N4 C22 C23 C24 73.1(10)
C28 C23 C24 C25 2.9(13)
C22 C23 C24 C25 -175.8(9)
C23 C24 C25 C26 0.4(15)
C24 C25 C26 C27 -4.1(13)
C24 C25 C26 C29 171.1(9)
C25 C26 C27 C28 4.2(13)
C29 C26 C27 C28 -171.0(8)
C24 C23 C28 C27 -2.7(13)
C22 C23 C28 C27 176.0(9)
C26 C27 C28 C23 -0.8(14)
C27 C26 C29 N2 79.2(9)
C25 C26 C29 N2 -95.9(9)
N6 C31 C32 N5 3.5(10)
N5 C33 C34 C47 77.5(8)
N5 C33 C34 C35 -97.9(7)
C47 C34 C35 C36 -177.7(7)
C33 C34 C35 C36 -2.4(10)
C47 C34 C35 C40 0.2(9)
C33 C34 C35 C40 175.4(6)
C34 C35 C36 C37 179.8(7)
C40 C35 C36 C37 1.9(11)
C35 C36 C37 C38 -1.5(12)
C36 C37 C38 C39 0.4(13)
C37 C38 C39 C40 0.2(12)
C34 C35 C40 C41 -1.2(9)
C36 C35 C40 C41 176.8(6)
C34 C35 C40 C39 -179.2(6)
C36 C35 C40 C39 -1.3(9)
C38 C39 C40 C35 0.3(10)
C38 C39 C40 C41 -177.7(6)
C35 C40 C41 C42 1.7(9)
C39 C40 C41 C42 179.6(6)
C35 C40 C41 C48 -174.1(5)
C39 C40 C41 C48 3.8(9)
C40 C41 C42 C43 -178.9(6)
C48 C41 C42 C43 -3.3(10)
C40 C41 C42 C47 -1.1(9)
C48 C41 C42 C47 174.5(6)
C41 C42 C43 C44 -179.1(8)
C47 C42 C43 C44 3.1(11)
C42 C43 C44 C45 -1.3(14)
C43 C44 C45 C46 -0.5(15)
C44 C45 C46 C47 0.5(13)
C35 C34 C47 C46 -178.6(6)
C33 C34 C47 C46 6.1(10)
C35 C34 C47 C42 0.4(9)
C33 C34 C47 C42 -174.9(6)
C45 C46 C47 C34 -179.7(8)
C45 C46 C47 C42 1.3(11)
C41 C42 C47 C34 0.1(9)
C43 C42 C47 C34 177.9(6)
C41 C42 C47 C46 179.1(6)
C43 C42 C47 C46 -3.1(9)
C42 C41 C48 N7 -99.5(8)
C40 C41 C48 N7 76.2(8)
N7 C49 C50 N8 1.7(9)
N8 C52 C53 C54 -78.2(10)
N8 C52 C53 C58 97.5(10)
C58 C53 C54 C55 -2.9(11)
C52 C53 C54 C55 172.9(7)
C53 C54 C55 C56 0.4(11)
C54 C55 C56 C57 1.1(11)
C54 C55 C56 C59 -175.0(7)
C55 C56 C57 C58 -0.2(12)
C59 C56 C57 C58 175.9(7)
C56 C57 C58 C53 -2.4(13)
C54 C53 C58 C57 3.8(12)
C52 C53 C58 C57 -172.0(7)
C57 C56 C59 N6 -66.2(10)
C55 C56 C59 N6 109.9(8)
N2 C30 N1 C2 -3.4(8)
N2 C30 N1 C3 175.1(6)
C1 C2 N1 C30 2.7(8)
C1 C2 N1 C3 -175.8(7)
C4 C3 N1 C30 -52.4(10)
C4 C3 N1 C2 125.8(7)
N1 C30 N2 C1 2.8(9)
N1 C30 N2 C29 -176.1(7)
C2 C1 N2 C30 -1.2(9)
C2 C1 N2 C29 177.8(7)
C26 C29 N2 C30 52.6(10)
C26 C29 N2 C1 -126.2(8)
N4 C19 N3 C20 -0.6(9)
N4 C19 N3 C18 176.6(7)
C21 C20 N3 C19 1.9(10)
C21 C20 N3 C18 -175.2(8)
C11 C18 N3 C19 -49.3(12)
C11 C18 N3 C20 127.4(9)
N3 C19 N4 C21 -0.9(9)
N3 C19 N4 C22 -176.5(7)
C20 C21 N4 C19 2.1(9)
C20 C21 N4 C22 177.8(7)
C23 C22 N4 C19 49.6(11)
C23 C22 N4 C21 -125.4(8)
N6 C60 N5 C32 1.9(9)
N6 C60 N5 C33 -176.2(7)
C31 C32 N5 C60 -3.4(10)
C31 C32 N5 C33 174.7(7)
C34 C33 N5 C60 50.3(10)
C34 C33 N5 C32 -127.5(8)
N5 C60 N6 C31 0.4(9)
N5 C60 N6 C59 174.4(8)
C32 C31 N6 C60 -2.4(10)
C32 C31 N6 C59 -176.4(8)
C56 C59 N6 C60 -53.0(11)
C56 C59 N6 C31 120.1(9)
N8 C51 N7 C49 -1.4(9)
N8 C51 N7 C48 -177.9(7)
C50 C49 N7 C51 -0.3(9)
C50 C49 N7 C48 176.1(8)
C41 C48 N7 C51 39.7(11)
C41 C48 N7 C49 -136.0(8)
N7 C51 N8 C50 2.6(10)
N7 C51 N8 C52 178.8(8)
C49 C50 N8 C51 -2.6(9)
C49 C50 N8 C52 -178.7(8)
C53 C52 N8 C51 -46.1(12)
C53 C52 N8 C50 129.4(9)
